data_4125665
loop_
_publ_author_name
'Zhao, Xiangbo'
'Li, Wu'
'Wang, Junjie'
'Ma, Dawei'

_publ_section_title
;
 Convergent Route to ent-Kaurane Diterpenoids: Total Synthesis of
 Lungshengenin D and
 1\a,6\a-Diacetoxy-ent-kaura-9(11),16-dien-12,15-dione.
;
_journal_issue 8
_journal_name_full 'Journal of the American Chemical Society'
_journal_page_first 2932
_journal_page_last 2935
_journal_paper_doi 10.1021/jacs.7b00140
_journal_volume 139
_journal_year 2017
_chemical_absolute_configuration rmad
_chemical_formula_moiety 'C22 H30 O4'
_chemical_formula_sum 'C22 H30 O4'
_chemical_formula_weight 358.46
_chemical_name_systematic
;
 ?
;
_space_group_crystal_system orthorhombic
_space_group_IT_number 29
_space_group_name_Hall 'P 2c -2ac'
_space_group_name_H-M_alt 'P c a 21'
_symmetry_space_group_name_Hall 'P 2c -2ac'
_symmetry_space_group_name_H-M 'P c a 21'
_atom_sites_solution_hydrogens geom
_atom_sites_solution_primary direct
_audit_creation_date 2014-08-18
_audit_creation_method
;
Olex2 1.2
(compiled 2014.07.22 svn.r2960 for OlexSys, GUI svn.r4862)
;
_cell_angle_alpha 90
_cell_angle_beta 90
_cell_angle_gamma 90
_cell_formula_units_Z 8
_cell_length_a 20.323(2)
_cell_length_b 7.6843(8)
_cell_length_c 23.998(3)
_cell_measurement_reflns_used 4747
_cell_measurement_temperature 130
_cell_measurement_theta_max 29.21
_cell_measurement_theta_min 2.63
_cell_volume 3747.7(7)
_computing_cell_refinement 'SAINT v7.68A (Bruker, 2009)'
_computing_data_reduction 'SAINT v7.68A (Bruker, 2009)'
_computing_molecular_graphics 'Olex2 (Dolomanov et al., 2009)'
_computing_publication_material 'Olex2 (Dolomanov et al., 2009)'
_computing_structure_refinement 'XL (Sheldrick, 2008)'
_computing_structure_solution 'ShelXS (Sheldrick, 2008)'
_diffrn_ambient_temperature 130
_diffrn_measured_fraction_theta_full 1.000
_diffrn_measured_fraction_theta_max 0.998
_diffrn_measurement_device_type 'Bruker APEX-II CCD'
_diffrn_measurement_method '\f and \w scans'
_diffrn_radiation_monochromator graphite
_diffrn_radiation_type MoK\a
_diffrn_radiation_wavelength 0.71073
_diffrn_reflns_av_R_equivalents 0.0615
_diffrn_reflns_av_unetI/netI 0.0696
_diffrn_reflns_Laue_measured_fraction_full 1.000
_diffrn_reflns_Laue_measured_fraction_max 0.998
_diffrn_reflns_limit_h_max 24
_diffrn_reflns_limit_h_min -29
_diffrn_reflns_limit_k_max 10
_diffrn_reflns_limit_k_min -10
_diffrn_reflns_limit_l_max 34
_diffrn_reflns_limit_l_min -34
_diffrn_reflns_number 36161
_diffrn_reflns_point_group_measured_fraction_full 0.998
_diffrn_reflns_point_group_measured_fraction_max 0.990
_diffrn_reflns_theta_full 26.000
_diffrn_reflns_theta_max 30.550
_diffrn_reflns_theta_min 1.697
_diffrn_standards_number 0
_exptl_absorpt_coefficient_mu 0.086
_exptl_absorpt_correction_T_max 0.7461
_exptl_absorpt_correction_T_min 0.6199
_exptl_absorpt_correction_type multi-scan
_exptl_absorpt_process_details
;
SADABS-2008/1 (Bruker,2008) was used for absorption correction.
wR2(int) was 0.1110 before and 0.0572 after correction.
The Ratio of minimum to maximum transmission is 0.8309.
The \l/2 correction factor is 0.0015.
;
_exptl_crystal_colour colourless
_exptl_crystal_density_diffrn 1.271
_exptl_crystal_description block
_exptl_crystal_F_000 1552
_exptl_crystal_size_max 0.25
_exptl_crystal_size_mid 0.2
_exptl_crystal_size_min 0.1
_refine_diff_density_max 0.296
_refine_diff_density_min -0.240
_refine_diff_density_rms 0.051
_refine_ls_abs_structure_details
;
 Flack x determined using 3243 quotients [(I+)-(I-)]/[(I+)+(I-)]
 (Parsons, Flack and Wagner, Acta Cryst. B69 (2013) 249-259).
;
_refine_ls_abs_structure_Flack 0.4(6)
_refine_ls_extinction_method none
_refine_ls_goodness_of_fit_ref 1.012
_refine_ls_hydrogen_treatment constr
_refine_ls_matrix_type full
_refine_ls_number_parameters 477
_refine_ls_number_reflns 11342
_refine_ls_number_restraints 1
_refine_ls_restrained_S_all 1.012
_refine_ls_R_factor_all 0.0787
_refine_ls_R_factor_gt 0.0528
_refine_ls_shift/su_max 0.002
_refine_ls_shift/su_mean 0.000
_refine_ls_structure_factor_coef Fsqd
_refine_ls_weighting_details 'w=1/[\s^2^(Fo^2^)+(0.0534P)^2^] where P=(Fo^2^+2Fc^2^)/3'
_refine_ls_weighting_scheme calc
_refine_ls_wR_factor_gt 0.1069
_refine_ls_wR_factor_ref 0.1187
_reflns_Friedel_coverage 0.942
_reflns_Friedel_fraction_full 0.996
_reflns_Friedel_fraction_max 0.982
_reflns_number_gt 8497
_reflns_number_total 11342
_reflns_threshold_expression 'I > 2\s(I)'
_cod_data_source_file ja7b00140_si_003.cif
_cod_data_source_block dm14463
_cod_original_cell_volume 3747.8(7)
_cod_database_code 4125665
_shelxl_version_number 2014-3
_shelx_space_group_comment
;
The symmetry employed for this shelxl refinement is uniquely defined
by the following loop, which should always be used as a source of
symmetry information in preference to the above space-group names.
They are only intended as comments.
;
_shelx_estimated_absorpt_t_max 0.991
_shelx_estimated_absorpt_t_min 0.979
_olex2_refinement_description
;
1. Fixed Uiso
 At 1.2 times of:
  All C(H) groups, All C(H,H) groups
 At 1.5 times of:
  All C(H,H,H) groups
2.a Ternary CH refined with riding coordinates:
 C5(H5), C6(H6), C9(H9), C13(H13), C27(H27), C28(H28), C31(H31), C35(H35)
2.b Secondary CH2 refined with riding coordinates:
 C2(H2A,H2B), C3(H3A,H3B), C7(H7A,H7B), C11(H11A,H11B), C15(H15A,H15B),
 C16(H16A,H16B), C24(H24A,H24B), C25(H25A,H25B), C29(H29A,H29B), C33(H33A,H33B),
  C37(H37A,H37B), C39(H39A,H39B)
2.c X=CH2 refined with riding coordinates:
 C17(H17A,H17B), C38(H38A,H38B)
2.d Idealised Me refined as rotating group:
 C18(H18A,H18B,H18C), C19(H19A,H19B,H19C), C21(H21A,H21B,H21C), C22(H22A,H22B,
 H22C), C40(H40A,H40B,H40C), C41(H41A,H41B,H41C), C43(H43A,H43B,H43C), C44(H44A,
 H44B,H44C)
;
_olex2_submission_special_instructions 'No special instructions were received'

loop_
_space_group_symop_operation_xyz
'x, y, z'
'-x, -y, z+1/2'
'-x+1/2, y, z+1/2'
'x+1/2, -y, z'

loop_
_atom_site_label
_atom_site_type_symbol
_atom_site_fract_x
_atom_site_fract_y
_atom_site_fract_z
_atom_site_U_iso_or_equiv
_atom_site_adp_type
_atom_site_occupancy
_atom_site_site_symmetry_order
_atom_site_calc_flag
_atom_site_refinement_flags_posn
O1 O -0.00332(11) -1.4296(2) -0.34617(9) 0.0287(5) Uani 1 1 d .
O2 O -0.14836(9) -0.8547(2) -0.33028(8) 0.0208(4) Uani 1 1 d .
O3 O -0.16554(11) -0.7677(3) -0.41864(10) 0.0387(6) Uani 1 1 d .
O4 O -0.10333(11) -1.4212(3) -0.17832(10) 0.0314(5) Uani 1 1 d .
C1 C 0.00722(14) -1.2743(3) -0.35082(11) 0.0189(6) Uani 1 1 d .
C2 C 0.06955(15) -1.2111(4) -0.37724(13) 0.0223(6) Uani 1 1 d .
H2A H 0.0925 -1.3096 -0.3953 0.027 Uiso 1 1 calc R
H2B H 0.0990 -1.1624 -0.3483 0.027 Uiso 1 1 calc R
C3 C 0.05403(15) -1.0720(4) -0.42036(12) 0.0218(6) Uani 1 1 d .
H3A H 0.0238 -1.1207 -0.4487 0.026 Uiso 1 1 calc R
H3B H 0.0951 -1.0371 -0.4395 0.026 Uiso 1 1 calc R
C4 C 0.02235(14) -0.9117(4) -0.39354(11) 0.0189(6) Uani 1 1 d .
C5 C -0.04329(14) -0.9710(3) -0.36489(11) 0.0162(5) Uani 1 1 d .
H5 H -0.0733 -1.0003 -0.3966 0.019 Uiso 1 1 calc R
C6 C -0.07752(13) -0.8185(3) -0.33502(12) 0.0174(5) Uani 1 1 d .
H6 H -0.0712 -0.7103 -0.3575 0.021 Uiso 1 1 calc R
C7 C -0.05382(14) -0.7855(3) -0.27629(11) 0.0178(5) Uani 1 1 d .
H7A H -0.0825 -0.6960 -0.2592 0.021 Uiso 1 1 calc R
H7B H -0.0088 -0.7367 -0.2782 0.021 Uiso 1 1 calc R
C8 C -0.05265(13) -0.9443(3) -0.23803(11) 0.0163(5) Uani 1 1 d .
C9 C -0.01888(13) -1.1018(3) -0.26676(11) 0.0152(5) Uani 1 1 d .
H9 H 0.0287 -1.0698 -0.2699 0.018 Uiso 1 1 calc R
C10 C -0.04236(13) -1.1406(3) -0.32787(11) 0.0163(5) Uani 1 1 d .
C11 C -0.02088(14) -1.2646(3) -0.22865(12) 0.0185(5) Uani 1 1 d .
H11A H -0.0197 -1.3692 -0.2527 0.022 Uiso 1 1 calc R
H11B H 0.0197 -1.2655 -0.2059 0.022 Uiso 1 1 calc R
C12 C -0.07883(14) -1.2814(4) -0.18991(12) 0.0200(6) Uani 1 1 d .
C13 C -0.10207(14) -1.1121(4) -0.16501(11) 0.0208(6) Uani 1 1 d .
H13 H -0.1389 -1.1282 -0.1379 0.025 Uiso 1 1 calc R
C14 C -0.04323(15) -1.0208(4) -0.13954(12) 0.0218(6) Uani 1 1 d .
C15 C -0.01451(14) -0.9020(4) -0.18366(12) 0.0208(6) Uani 1 1 d .
H15A H 0.0331 -0.9247 -0.1885 0.025 Uiso 1 1 calc R
H15B H -0.0206 -0.7784 -0.1732 0.025 Uiso 1 1 calc R
C16 C -0.12045(15) -0.9912(4) -0.21354(12) 0.0201(6) Uani 1 1 d .
H16A H -0.1439 -0.8863 -0.2002 0.024 Uiso 1 1 calc R
H16B H -0.1482 -1.0520 -0.2413 0.024 Uiso 1 1 calc R
C17 C -0.02172(17) -1.0445(4) -0.08806(13) 0.0311(7) Uani 1 1 d .
H17A H 0.0159 -0.9830 -0.0752 0.037 Uiso 1 1 calc R
H17B H -0.0439 -1.1230 -0.0639 0.037 Uiso 1 1 calc R
C18 C 0.00562(16) -0.7848(4) -0.44109(12) 0.0252(6) Uani 1 1 d .
H18A H 0.0454 -0.7601 -0.4627 0.038 Uiso 1 1 calc GR
H18B H -0.0116 -0.6762 -0.4254 0.038 Uiso 1 1 calc GR
H18C H -0.0276 -0.8372 -0.4654 0.038 Uiso 1 1 calc GR
C19 C 0.07357(15) -0.8211(4) -0.35627(12) 0.0217(6) Uani 1 1 d .
H19A H 0.0569 -0.7068 -0.3449 0.032 Uiso 1 1 calc GR
H19B H 0.1147 -0.8065 -0.3770 0.032 Uiso 1 1 calc GR
H19C H 0.0817 -0.8923 -0.3231 0.032 Uiso 1 1 calc GR
C20 C -0.18514(15) -0.8332(4) -0.37633(13) 0.0241(6) Uani 1 1 d .
C21 C -0.25247(15) -0.9073(4) -0.36795(14) 0.0294(7) Uani 1 1 d .
H21A H -0.2672 -0.8836 -0.3298 0.044 Uiso 1 1 calc GR
H21B H -0.2513 -1.0333 -0.3742 0.044 Uiso 1 1 calc GR
H21C H -0.2831 -0.8536 -0.3944 0.044 Uiso 1 1 calc GR
C22 C -0.10971(14) -1.2316(3) -0.33059(12) 0.0206(6) Uani 1 1 d .
H22A H -0.1189 -1.2662 -0.3691 0.031 Uiso 1 1 calc GR
H22B H -0.1440 -1.1515 -0.3177 0.031 Uiso 1 1 calc GR
H22C H -0.1091 -1.3351 -0.3067 0.031 Uiso 1 1 calc GR
O5 O -0.25665(13) -0.9223(2) -0.07532(11) 0.0416(6) Uani 1 1 d .
O6 O -0.40586(10) -0.3538(2) -0.07601(8) 0.0208(4) Uani 1 1 d .
O7 O -0.42288(12) -0.2877(3) 0.01421(10) 0.0375(6) Uani 1 1 d .
O8 O -0.35360(11) -0.8706(3) -0.24313(9) 0.0300(5) Uani 1 1 d .
C23 C -0.24574(16) -0.7685(3) -0.06996(13) 0.0244(6) Uani 1 1 d .
C24 C -0.18341(16) -0.7069(4) -0.04395(14) 0.0270(7) Uani 1 1 d .
H24A H -0.1571 -0.6402 -0.0714 0.032 Uiso 1 1 calc R
H24B H -0.1569 -0.8073 -0.0311 0.032 Uiso 1 1 calc R
C25 C -0.20160(15) -0.5912(4) 0.00536(13) 0.0245(6) Uani 1 1 d .
H25A H -0.1612 -0.5600 0.0261 0.029 Uiso 1 1 calc R
H25B H -0.2308 -0.6565 0.0309 0.029 Uiso 1 1 calc R
C26 C -0.23648(14) -0.4244(3) -0.01355(11) 0.0184(6) Uani 1 1 d .
C27 C -0.30049(13) -0.4780(3) -0.04594(12) 0.0171(5) Uani 1 1 d .
H27 H -0.3311 -0.5205 -0.0163 0.021 Uiso 1 1 calc R
C28 C -0.33528(14) -0.3177(3) -0.07055(11) 0.0177(5) Uani 1 1 d .
H28 H -0.3292 -0.2172 -0.0446 0.021 Uiso 1 1 calc R
C29 C -0.31221(15) -0.2647(3) -0.12816(11) 0.0184(5) Uani 1 1 d .
H29A H -0.3419 -0.1724 -0.1422 0.022 Uiso 1 1 calc R
H29B H -0.2677 -0.2132 -0.1247 0.022 Uiso 1 1 calc R
C30 C -0.30936(13) -0.4085(3) -0.17123(11) 0.0157(5) Uani 1 1 d .
C31 C -0.27306(14) -0.5697(3) -0.14793(11) 0.0167(5) Uani 1 1 d .
H31 H -0.2263 -0.5327 -0.1430 0.020 Uiso 1 1 calc R
C32 C -0.29670(13) -0.6323(3) -0.08865(11) 0.0175(5) Uani 1 1 d .
C33 C -0.27123(14) -0.7203(4) -0.19088(12) 0.0206(6) Uani 1 1 d .
H33A H -0.2313 -0.7068 -0.2141 0.025 Uiso 1 1 calc R
H33B H -0.2671 -0.8315 -0.1704 0.025 Uiso 1 1 calc R
C34 C -0.33024(14) -0.7321(4) -0.22900(12) 0.0206(6) Uani 1 1 d .
C35 C -0.35591(14) -0.5593(3) -0.24955(11) 0.0197(6) Uani 1 1 d .
H35 H -0.3926 -0.5718 -0.2771 0.024 Uiso 1 1 calc R
C36 C -0.29911(15) -0.4522(4) -0.27164(12) 0.0217(6) Uani 1 1 d .
C37 C -0.27239(15) -0.3441(4) -0.22392(11) 0.0213(6) Uani 1 1 d .
H37A H -0.2809 -0.2188 -0.2304 0.026 Uiso 1 1 calc R
H37B H -0.2244 -0.3618 -0.2198 0.026 Uiso 1 1 calc R
C38 C -0.27755(17) -0.4536(4) -0.32348(13) 0.0315(7) Uani 1 1 d .
H38A H -0.2981 -0.5262 -0.3504 0.038 Uiso 1 1 calc R
H38B H -0.2415 -0.3821 -0.3339 0.038 Uiso 1 1 calc R
C39 C -0.37603(14) -0.4563(4) -0.19736(11) 0.0185(6) Uani 1 1 d .
H39A H -0.4026 -0.5287 -0.1717 0.022 Uiso 1 1 calc R
H39B H -0.4014 -0.3508 -0.2074 0.022 Uiso 1 1 calc R
C40 C -0.25701(17) -0.3265(4) 0.03931(12) 0.0306(7) Uani 1 1 d .
H40A H -0.2772 -0.2152 0.0290 0.046 Uiso 1 1 calc GR
H40B H -0.2182 -0.3049 0.0625 0.046 Uiso 1 1 calc GR
H40C H -0.2888 -0.3966 0.0602 0.046 Uiso 1 1 calc GR
C41 C -0.18730(15) -0.3097(4) -0.04510(12) 0.0221(6) Uani 1 1 d .
H41A H -0.1758 -0.3654 -0.0805 0.033 Uiso 1 1 calc GR
H41B H -0.1475 -0.2946 -0.0225 0.033 Uiso 1 1 calc GR
H41C H -0.2072 -0.1958 -0.0524 0.033 Uiso 1 1 calc GR
C42 C -0.44266(15) -0.3423(4) -0.02952(13) 0.0250(6) Uani 1 1 d .
C43 C -0.51097(16) -0.4071(4) -0.04034(15) 0.0327(7) Uani 1 1 d .
H43A H -0.5089 -0.5252 -0.0556 0.049 Uiso 1 1 calc GR
H43B H -0.5328 -0.3301 -0.0671 0.049 Uiso 1 1 calc GR
H43C H -0.5359 -0.4084 -0.0054 0.049 Uiso 1 1 calc GR
C44 C -0.36327(15) -0.7281(4) -0.08986(13) 0.0235(6) Uani 1 1 d .
H44A H -0.3986 -0.6444 -0.0973 0.035 Uiso 1 1 calc GR
H44B H -0.3709 -0.7844 -0.0538 0.035 Uiso 1 1 calc GR
H44C H -0.3626 -0.8164 -0.1193 0.035 Uiso 1 1 calc GR

loop_
_atom_site_aniso_label
_atom_site_aniso_U_11
_atom_site_aniso_U_22
_atom_site_aniso_U_33
_atom_site_aniso_U_23
_atom_site_aniso_U_13
_atom_site_aniso_U_12
O1 0.0331(12) 0.0159(10) 0.0371(12) -0.0011(9) 0.0040(10) 0.0007(9)
O2 0.0162(10) 0.0234(9) 0.0229(10) 0.0048(8) 0.0002(8) 0.0045(8)
O3 0.0266(13) 0.0585(16) 0.0311(12) 0.0199(11) -0.0037(10) 0.0035(11)
O4 0.0318(13) 0.0232(11) 0.0390(13) 0.0051(10) 0.0060(10) -0.0076(9)
C1 0.0210(15) 0.0194(13) 0.0163(13) -0.0008(10) -0.0024(11) 0.0010(11)
C2 0.0193(15) 0.0196(14) 0.0279(15) -0.0004(11) 0.0029(12) 0.0052(12)
C3 0.0216(15) 0.0241(15) 0.0198(13) -0.0048(11) 0.0044(11) -0.0010(12)
C4 0.0188(14) 0.0200(13) 0.0179(13) 0.0015(10) 0.0020(11) -0.0001(11)
C5 0.0163(14) 0.0177(13) 0.0145(12) 0.0001(10) -0.0022(10) 0.0019(10)
C6 0.0139(13) 0.0184(12) 0.0198(12) 0.0023(10) 0.0014(11) 0.0002(10)
C7 0.0201(14) 0.0124(12) 0.0208(13) -0.0005(10) 0.0016(11) 0.0005(10)
C8 0.0143(13) 0.0182(13) 0.0163(12) 0.0011(10) 0.0004(10) 0.0002(10)
C9 0.0133(13) 0.0148(12) 0.0176(12) 0.0007(9) 0.0002(10) 0.0000(10)
C10 0.0144(13) 0.0141(12) 0.0203(13) 0.0002(10) -0.0003(10) 0.0003(10)
C11 0.0181(14) 0.0172(12) 0.0203(13) 0.0026(10) 0.0006(11) 0.0009(10)
C12 0.0192(14) 0.0217(14) 0.0193(13) 0.0035(11) -0.0029(11) 0.0001(11)
C13 0.0190(14) 0.0246(14) 0.0188(13) 0.0031(11) 0.0037(11) 0.0000(11)
C14 0.0262(16) 0.0193(13) 0.0199(13) 0.0007(11) 0.0017(12) 0.0022(11)
C15 0.0215(15) 0.0195(13) 0.0214(13) -0.0020(11) -0.0020(11) 0.0004(11)
C16 0.0167(14) 0.0202(13) 0.0235(14) 0.0016(11) 0.0031(11) 0.0028(11)
C17 0.039(2) 0.0308(17) 0.0235(16) 0.0006(13) -0.0020(14) -0.0016(14)
C18 0.0283(17) 0.0274(14) 0.0199(13) 0.0047(12) 0.0063(12) 0.0037(13)
C19 0.0177(15) 0.0206(14) 0.0267(14) -0.0018(11) 0.0038(12) -0.0029(11)
C20 0.0200(15) 0.0274(15) 0.0250(14) 0.0020(12) -0.0012(12) 0.0075(12)
C21 0.0194(16) 0.0353(17) 0.0337(17) 0.0012(13) -0.0025(13) 0.0036(14)
C22 0.0182(14) 0.0197(13) 0.0240(14) 0.0022(11) -0.0027(11) -0.0029(11)
O5 0.0485(16) 0.0154(10) 0.0609(17) 0.0010(11) -0.0215(13) 0.0028(10)
O6 0.0166(10) 0.0242(10) 0.0216(10) -0.0025(8) -0.0001(8) 0.0017(8)
O7 0.0282(13) 0.0562(15) 0.0281(12) -0.0116(11) 0.0042(10) 0.0053(11)
O8 0.0287(12) 0.0252(11) 0.0363(12) -0.0097(9) -0.0034(9) -0.0038(9)
C23 0.0284(16) 0.0188(13) 0.0260(15) 0.0014(12) -0.0015(13) 0.0027(12)
C24 0.0231(16) 0.0212(14) 0.0367(17) 0.0062(13) -0.0051(14) 0.0048(12)
C25 0.0213(16) 0.0272(15) 0.0251(15) 0.0078(12) -0.0052(12) -0.0016(12)
C26 0.0186(15) 0.0210(14) 0.0157(12) 0.0033(10) -0.0018(10) -0.0023(11)
C27 0.0132(13) 0.0208(13) 0.0173(13) 0.0010(10) -0.0009(11) -0.0014(10)
C28 0.0183(14) 0.0176(12) 0.0172(13) -0.0013(10) -0.0023(10) -0.0001(10)
C29 0.0216(15) 0.0141(12) 0.0195(13) -0.0009(10) -0.0021(11) 0.0006(11)
C30 0.0156(13) 0.0159(12) 0.0155(12) -0.0001(10) 0.0001(10) -0.0004(10)
C31 0.0151(13) 0.0167(13) 0.0183(13) -0.0003(10) -0.0008(10) 0.0002(10)
C32 0.0167(14) 0.0152(12) 0.0205(13) 0.0021(10) -0.0015(10) 0.0001(10)
C33 0.0166(14) 0.0206(13) 0.0245(14) -0.0036(11) 0.0003(11) 0.0022(11)
C34 0.0176(14) 0.0244(14) 0.0199(13) -0.0063(11) 0.0025(11) 0.0004(11)
C35 0.0164(14) 0.0242(14) 0.0186(13) -0.0049(11) -0.0036(10) -0.0003(11)
C36 0.0212(15) 0.0251(14) 0.0186(13) 0.0009(12) -0.0043(11) 0.0011(12)
C37 0.0216(15) 0.0237(14) 0.0185(13) 0.0009(11) -0.0017(11) -0.0049(11)
C38 0.0356(19) 0.0375(17) 0.0214(15) -0.0030(14) -0.0001(13) -0.0074(15)
C39 0.0162(13) 0.0201(13) 0.0193(13) -0.0036(10) -0.0023(10) 0.0011(10)
C40 0.0309(18) 0.0408(18) 0.0200(14) -0.0071(13) -0.0037(13) 0.0012(14)
C41 0.0221(15) 0.0207(14) 0.0236(14) 0.0023(11) -0.0081(12) -0.0048(12)
C42 0.0222(15) 0.0249(15) 0.0280(15) 0.0002(12) 0.0040(12) 0.0078(12)
C43 0.0231(17) 0.0359(18) 0.0393(19) 0.0032(15) 0.0042(14) 0.0018(13)
C44 0.0229(15) 0.0203(14) 0.0273(14) 0.0020(11) -0.0010(12) -0.0075(11)

loop_
_atom_type_symbol
_atom_type_description
_atom_type_scat_dispersion_real
_atom_type_scat_dispersion_imag
_atom_type_scat_source
C C 0.0033 0.0016 'International Tables Vol C Tables 4.2.6.8 and 6.1.1.4'
H H 0.0000 0.0000 'International Tables Vol C Tables 4.2.6.8 and 6.1.1.4'
O O 0.0106 0.0060 'International Tables Vol C Tables 4.2.6.8 and 6.1.1.4'

loop_
_geom_angle_atom_site_label_1
_geom_angle_atom_site_label_2
_geom_angle_atom_site_label_3
_geom_angle
C20 O2 C6 117.2(2)
O1 C1 C2 120.4(3)
O1 C1 C10 120.4(2)
C2 C1 C10 119.2(2)
C1 C2 H2A 109.7
C1 C2 H2B 109.7
C1 C2 C3 109.9(2)
H2A C2 H2B 108.2
C3 C2 H2A 109.7
C3 C2 H2B 109.7
C2 C3 H3A 109.3
C2 C3 H3B 109.3
C2 C3 C4 111.5(2)
H3A C3 H3B 108.0
C4 C3 H3A 109.3
C4 C3 H3B 109.3
C3 C4 C5 107.9(2)
C3 C4 C18 106.9(2)
C3 C4 C19 108.9(2)
C18 C4 C5 108.7(2)
C19 C4 C5 116.9(2)
C19 C4 C18 107.1(2)
C4 C5 H5 104.5
C4 C5 C10 118.5(2)
C6 C5 C4 111.5(2)
C6 C5 H5 104.5
C6 C5 C10 111.8(2)
C10 C5 H5 104.5
O2 C6 C5 109.5(2)
O2 C6 H6 108.9
O2 C6 C7 105.8(2)
C5 C6 H6 108.9
C7 C6 C5 114.7(2)
C7 C6 H6 108.9
C6 C7 H7A 108.4
C6 C7 H7B 108.4
C6 C7 C8 115.6(2)
H7A C7 H7B 107.5
C8 C7 H7A 108.4
C8 C7 H7B 108.4
C7 C8 C9 111.3(2)
C7 C8 C15 110.2(2)
C7 C8 C16 113.7(2)
C15 C8 C9 108.4(2)
C16 C8 C9 112.5(2)
C16 C8 C15 100.1(2)
C8 C9 H9 105.6
C8 C9 C10 115.4(2)
C10 C9 H9 105.6
C11 C9 C8 110.8(2)
C11 C9 H9 105.6
C11 C9 C10 112.9(2)
C1 C10 C5 110.9(2)
C1 C10 C9 105.2(2)
C9 C10 C5 111.9(2)
C22 C10 C1 105.3(2)
C22 C10 C5 109.9(2)
C22 C10 C9 113.3(2)
C9 C11 H11A 108.1
C9 C11 H11B 108.1
H11A C11 H11B 107.3
C12 C11 C9 117.0(2)
C12 C11 H11A 108.1
C12 C11 H11B 108.1
O4 C12 C11 122.5(3)
O4 C12 C13 122.9(3)
C11 C12 C13 114.6(2)
C12 C13 H13 112.7
C12 C13 C14 108.2(2)
C12 C13 C16 107.3(2)
C14 C13 H13 112.7
C14 C13 C16 102.6(2)
C16 C13 H13 112.7
C15 C14 C13 107.5(2)
C17 C14 C13 125.0(3)
C17 C14 C15 127.5(3)
C8 C15 H15A 110.6
C8 C15 H15B 110.6
C14 C15 C8 105.6(2)
C14 C15 H15A 110.6
C14 C15 H15B 110.6
H15A C15 H15B 108.8
C8 C16 H16A 111.3
C8 C16 H16B 111.3
C13 C16 C8 102.3(2)
C13 C16 H16A 111.3
C13 C16 H16B 111.3
H16A C16 H16B 109.2
C14 C17 H17A 120.0
C14 C17 H17B 120.0
H17A C17 H17B 120.0
C4 C18 H18A 109.5
C4 C18 H18B 109.5
C4 C18 H18C 109.5
H18A C18 H18B 109.5
H18A C18 H18C 109.5
H18B C18 H18C 109.5
C4 C19 H19A 109.5
C4 C19 H19B 109.5
C4 C19 H19C 109.5
H19A C19 H19B 109.5
H19A C19 H19C 109.5
H19B C19 H19C 109.5
O2 C20 C21 110.6(3)
O3 C20 O2 124.2(3)
O3 C20 C21 125.2(3)
C20 C21 H21A 109.5
C20 C21 H21B 109.5
C20 C21 H21C 109.5
H21A C21 H21B 109.5
H21A C21 H21C 109.5
H21B C21 H21C 109.5
C10 C22 H22A 109.5
C10 C22 H22B 109.5
C10 C22 H22C 109.5
H22A C22 H22B 109.5
H22A C22 H22C 109.5
H22B C22 H22C 109.5
C42 O6 C28 117.2(2)
O5 C23 C24 120.8(3)
O5 C23 C32 120.7(3)
C24 C23 C32 118.6(2)
C23 C24 H24A 110.2
C23 C24 H24B 110.2
C23 C24 C25 107.7(3)
H24A C24 H24B 108.5
C25 C24 H24A 110.2
C25 C24 H24B 110.2
C24 C25 H25A 109.3
C24 C25 H25B 109.3
C24 C25 C26 111.7(2)
H25A C25 H25B 107.9
C26 C25 H25A 109.3
C26 C25 H25B 109.3
C25 C26 C27 108.1(2)
C40 C26 C25 106.9(2)
C40 C26 C27 108.2(2)
C41 C26 C25 109.0(2)
C41 C26 C27 116.5(2)
C41 C26 C40 107.7(2)
C26 C27 H27 104.4
C28 C27 C26 111.1(2)
C28 C27 H27 104.4
C28 C27 C32 112.1(2)
C32 C27 C26 118.8(2)
C32 C27 H27 104.4
O6 C28 C27 109.4(2)
O6 C28 H28 108.8
O6 C28 C29 105.8(2)
C27 C28 H28 108.8
C29 C28 C27 115.0(2)
C29 C28 H28 108.8
C28 C29 H29A 108.3
C28 C29 H29B 108.3
H29A C29 H29B 107.4
C30 C29 C28 116.0(2)
C30 C29 H29A 108.3
C30 C29 H29B 108.3
C29 C30 C31 110.9(2)
C29 C30 C37 110.0(2)
C29 C30 C39 114.8(2)
C31 C30 C37 108.6(2)
C39 C30 C31 112.1(2)
C39 C30 C37 99.8(2)
C30 C31 H31 105.6
C30 C31 C32 115.2(2)
C30 C31 C33 111.7(2)
C32 C31 H31 105.6
C33 C31 H31 105.6
C33 C31 C32 112.3(2)
C23 C32 C27 110.9(2)
C23 C32 C31 105.4(2)
C23 C32 C44 105.8(2)
C27 C32 C31 112.0(2)
C44 C32 C27 109.3(2)
C44 C32 C31 113.3(2)
C31 C33 H33A 108.4
C31 C33 H33B 108.4
H33A C33 H33B 107.5
C34 C33 C31 115.4(2)
C34 C33 H33A 108.4
C34 C33 H33B 108.4
O8 C34 C33 122.2(3)
O8 C34 C35 123.0(3)
C35 C34 C33 114.8(2)
C34 C35 H35 112.9
C34 C35 C36 109.2(2)
C34 C35 C39 106.2(2)
C36 C35 H35 112.9
C36 C35 C39 102.0(2)
C39 C35 H35 112.9
C35 C36 C37 107.9(2)
C38 C36 C35 125.4(3)
C38 C36 C37 126.7(3)
C30 C37 H37A 110.6
C30 C37 H37B 110.6
C36 C37 C30 105.5(2)
C36 C37 H37A 110.6
C36 C37 H37B 110.6
H37A C37 H37B 108.8
C36 C38 H38A 120.0
C36 C38 H38B 120.0
H38A C38 H38B 120.0
C30 C39 H39A 111.2
C30 C39 H39B 111.2
C35 C39 C30 102.8(2)
C35 C39 H39A 111.2
C35 C39 H39B 111.2
H39A C39 H39B 109.1
C26 C40 H40A 109.5
C26 C40 H40B 109.5
C26 C40 H40C 109.5
H40A C40 H40B 109.5
H40A C40 H40C 109.5
H40B C40 H40C 109.5
C26 C41 H41A 109.5
C26 C41 H41B 109.5
C26 C41 H41C 109.5
H41A C41 H41B 109.5
H41A C41 H41C 109.5
H41B C41 H41C 109.5
O6 C42 C43 110.5(3)
O7 C42 O6 124.2(3)
O7 C42 C43 125.4(3)
C42 C43 H43A 109.5
C42 C43 H43B 109.5
C42 C43 H43C 109.5
H43A C43 H43B 109.5
H43A C43 H43C 109.5
H43B C43 H43C 109.5
C32 C44 H44A 109.5
C32 C44 H44B 109.5
C32 C44 H44C 109.5
H44A C44 H44B 109.5
H44A C44 H44C 109.5
H44B C44 H44C 109.5

loop_
_geom_bond_atom_site_label_1
_geom_bond_atom_site_label_2
_geom_bond_distance
O1 C1 1.217(3)
O2 C6 1.471(3)
O2 C20 1.344(3)
O3 C20 1.201(4)
O4 C12 1.217(3)
C1 C2 1.497(4)
C1 C10 1.541(4)
C2 H2A 0.9900
C2 H2B 0.9900
C2 C3 1.521(4)
C3 H3A 0.9900
C3 H3B 0.9900
C3 C4 1.532(4)
C4 C5 1.568(4)
C4 C18 1.539(4)
C4 C19 1.539(4)
C5 H5 1.0000
C5 C6 1.540(4)
C5 C10 1.577(4)
C6 H6 1.0000
C6 C7 1.511(4)
C7 H7A 0.9900
C7 H7B 0.9900
C7 C8 1.528(4)
C8 C9 1.553(4)
C8 C15 1.552(4)
C8 C16 1.541(4)
C9 H9 1.0000
C9 C10 1.571(4)
C9 C11 1.550(4)
C10 C22 1.538(4)
C11 H11A 0.9900
C11 H11B 0.9900
C11 C12 1.506(4)
C12 C13 1.507(4)
C13 H13 1.0000
C13 C14 1.515(4)
C13 C16 1.536(4)
C14 C15 1.515(4)
C14 C17 1.323(4)
C15 H15A 0.9900
C15 H15B 0.9900
C16 H16A 0.9900
C16 H16B 0.9900
C17 H17A 0.9500
C17 H17B 0.9500
C18 H18A 0.9800
C18 H18B 0.9800
C18 H18C 0.9800
C19 H19A 0.9800
C19 H19B 0.9800
C19 H19C 0.9800
C20 C21 1.496(4)
C21 H21A 0.9800
C21 H21B 0.9800
C21 H21C 0.9800
C22 H22A 0.9800
C22 H22B 0.9800
C22 H22C 0.9800
O5 C23 1.209(3)
O6 C28 1.467(3)
O6 C42 1.346(4)
O7 C42 1.200(4)
O8 C34 1.214(3)
C23 C24 1.489(4)
C23 C32 1.539(4)
C24 H24A 0.9900
C24 H24B 0.9900
C24 C25 1.526(4)
C25 H25A 0.9900
C25 H25B 0.9900
C25 C26 1.533(4)
C26 C27 1.571(4)
C26 C40 1.533(4)
C26 C41 1.532(4)
C27 H27 1.0000
C27 C28 1.539(4)
C27 C32 1.569(4)
C28 H28 1.0000
C28 C29 1.516(4)
C29 H29A 0.9900
C29 H29B 0.9900
C29 C30 1.514(4)
C30 C31 1.547(4)
C30 C37 1.552(4)
C30 C39 1.537(4)
C31 H31 1.0000
C31 C32 1.577(4)
C31 C33 1.550(4)
C32 C44 1.540(4)
C33 H33A 0.9900
C33 H33B 0.9900
C33 C34 1.511(4)
C34 C35 1.509(4)
C35 H35 1.0000
C35 C36 1.514(4)
C35 C39 1.537(4)
C36 C37 1.515(4)
C36 C38 1.319(4)
C37 H37A 0.9900
C37 H37B 0.9900
C38 H38A 0.9500
C38 H38B 0.9500
C39 H39A 0.9900
C39 H39B 0.9900
C40 H40A 0.9800
C40 H40B 0.9800
C40 H40C 0.9800
C41 H41A 0.9800
C41 H41B 0.9800
C41 H41C 0.9800
C42 C43 1.498(5)
C43 H43A 0.9800
C43 H43B 0.9800
C43 H43C 0.9800
C44 H44A 0.9800
C44 H44B 0.9800
C44 H44C 0.9800

loop_
_geom_hbond_atom_site_label_D
_geom_hbond_atom_site_label_H
_geom_hbond_atom_site_label_A
_geom_hbond_distance_DH
_geom_hbond_distance_HA
_geom_hbond_distance_DA
_geom_hbond_angle_DHA
_geom_hbond_site_symmetry_A
C6 H6 O1 1.00 2.58 3.358(3) 135.0 1_565
C9 H9 O8 1.00 2.52 3.413(3) 148.6 4_535
C11 H11A O1 0.99 2.31 3.112(4) 137.0 .
C19 H19A O1 0.98 2.46 3.399(3) 161.1 1_565
C22 H22B O2 0.98 2.30 3.001(3) 127.4 .
C28 H28 O5 1.00 2.80 3.435(3) 121.7 1_565
C33 H33B O5 0.99 2.39 3.192(4) 137.1 .
C41 H41C O5 0.98 2.39 3.373(3) 177.0 1_565
C44 H44A O6 0.98 2.30 3.022(3) 130.2 .

loop_
_geom_torsion_atom_site_label_1
_geom_torsion_atom_site_label_2
_geom_torsion_atom_site_label_3
_geom_torsion_atom_site_label_4
_geom_torsion
O1 C1 C2 C3 132.0(3)
O1 C1 C10 C5 -147.4(3)
O1 C1 C10 C9 91.5(3)
O1 C1 C10 C22 -28.5(3)
O2 C6 C7 C8 69.8(3)
O4 C12 C13 C14 126.1(3)
O4 C12 C13 C16 -123.8(3)
C1 C2 C3 C4 63.0(3)
C2 C1 C10 C5 34.6(3)
C2 C1 C10 C9 -86.5(3)
C2 C1 C10 C22 153.5(2)
C2 C3 C4 C5 -60.3(3)
C2 C3 C4 C18 -177.1(2)
C2 C3 C4 C19 67.5(3)
C3 C4 C5 C6 178.1(2)
C3 C4 C5 C10 46.1(3)
C4 C5 C6 O2 155.7(2)
C4 C5 C6 C7 -85.6(3)
C4 C5 C10 C1 -32.9(3)
C4 C5 C10 C9 84.2(3)
C4 C5 C10 C22 -148.9(2)
C5 C6 C7 C8 -51.0(3)
C6 O2 C20 O3 -9.1(4)
C6 O2 C20 C21 169.0(2)
C6 C5 C10 C1 -164.7(2)
C6 C5 C10 C9 -47.6(3)
C6 C5 C10 C22 79.2(3)
C6 C7 C8 C9 48.2(3)
C6 C7 C8 C15 168.5(2)
C6 C7 C8 C16 -80.1(3)
C7 C8 C9 C10 -47.4(3)
C7 C8 C9 C11 -177.3(2)
C7 C8 C15 C14 152.6(2)
C7 C8 C16 C13 -163.4(2)
C8 C9 C10 C1 168.8(2)
C8 C9 C10 C5 48.2(3)
C8 C9 C10 C22 -76.8(3)
C8 C9 C11 C12 30.9(3)
C9 C8 C15 C14 -85.4(3)
C9 C8 C16 C13 69.0(3)
C9 C11 C12 O4 144.9(3)
C9 C11 C12 C13 -37.5(3)
C10 C1 C2 C3 -50.0(3)
C10 C5 C6 O2 -69.1(3)
C10 C5 C6 C7 49.6(3)
C10 C9 C11 C12 -100.2(3)
C11 C9 C10 C1 -62.4(3)
C11 C9 C10 C5 177.1(2)
C11 C9 C10 C22 52.1(3)
C11 C12 C13 C14 -51.5(3)
C11 C12 C13 C16 58.5(3)
C12 C13 C14 C15 91.8(3)
C12 C13 C14 C17 -87.7(4)
C12 C13 C16 C8 -71.7(3)
C13 C14 C15 C8 -7.2(3)
C14 C13 C16 C8 42.2(3)
C15 C8 C9 C10 -168.8(2)
C15 C8 C9 C11 61.3(3)
C15 C8 C16 C13 -45.9(2)
C16 C8 C9 C10 81.5(3)
C16 C8 C9 C11 -48.4(3)
C16 C8 C15 C14 32.6(3)
C16 C13 C14 C15 -21.4(3)
C16 C13 C14 C17 159.1(3)
C17 C14 C15 C8 172.3(3)
C18 C4 C5 C6 -66.2(3)
C18 C4 C5 C10 161.8(2)
C19 C4 C5 C6 55.0(3)
C19 C4 C5 C10 -76.9(3)
C20 O2 C6 C5 -76.8(3)
C20 O2 C6 C7 159.0(2)
O5 C23 C24 C25 -123.5(3)
O5 C23 C32 C27 140.2(3)
O5 C23 C32 C31 -98.5(3)
O5 C23 C32 C44 21.8(4)
O6 C28 C29 C30 -71.1(3)
O8 C34 C35 C36 -129.0(3)
O8 C34 C35 C39 121.7(3)
C23 C24 C25 C26 -65.7(3)
C24 C23 C32 C27 -38.4(3)
C24 C23 C32 C31 82.9(3)
C24 C23 C32 C44 -156.8(3)
C24 C25 C26 C27 59.3(3)
C24 C25 C26 C40 175.6(2)
C24 C25 C26 C41 -68.2(3)
C25 C26 C27 C28 -175.2(2)
C25 C26 C27 C32 -42.9(3)
C26 C27 C28 O6 -153.0(2)
C26 C27 C28 C29 88.1(3)
C26 C27 C32 C23 32.0(3)
C26 C27 C32 C31 -85.4(3)
C26 C27 C32 C44 148.2(2)
C27 C28 C29 C30 49.8(3)
C28 O6 C42 O7 8.0(4)
C28 O6 C42 C43 -172.0(2)
C28 C27 C32 C23 163.9(2)
C28 C27 C32 C31 46.5(3)
C28 C27 C32 C44 -79.9(3)
C28 C29 C30 C31 -48.8(3)
C28 C29 C30 C37 -168.9(2)
C28 C29 C30 C39 79.5(3)
C29 C30 C31 C32 48.9(3)
C29 C30 C31 C33 178.5(2)
C29 C30 C37 C36 -153.6(2)
C29 C30 C39 C35 163.6(2)
C30 C31 C32 C23 -169.6(2)
C30 C31 C32 C27 -48.9(3)
C30 C31 C32 C44 75.3(3)
C30 C31 C33 C34 -32.6(3)
C31 C30 C37 C36 85.0(3)
C31 C30 C39 C35 -68.7(3)
C31 C33 C34 O8 -142.0(3)
C31 C33 C34 C35 40.1(3)
C32 C23 C24 C25 55.1(3)
C32 C27 C28 O6 71.4(3)
C32 C27 C28 C29 -47.5(3)
C32 C31 C33 C34 98.5(3)
C33 C31 C32 C23 61.1(3)
C33 C31 C32 C27 -178.2(2)
C33 C31 C32 C44 -54.0(3)
C33 C34 C35 C36 48.9(3)
C33 C34 C35 C39 -60.4(3)
C34 C35 C36 C37 -90.7(3)
C34 C35 C36 C38 89.6(4)
C34 C35 C39 C30 72.0(3)
C35 C36 C37 C30 7.1(3)
C36 C35 C39 C30 -42.3(3)
C37 C30 C31 C32 169.8(2)
C37 C30 C31 C33 -60.5(3)
C37 C30 C39 C35 46.1(2)
C38 C36 C37 C30 -173.2(3)
C39 C30 C31 C32 -80.8(3)
C39 C30 C31 C33 48.8(3)
C39 C30 C37 C36 -32.5(3)
C39 C35 C36 C37 21.4(3)
C39 C35 C36 C38 -158.3(3)
C40 C26 C27 C28 69.3(3)
C40 C26 C27 C32 -158.4(2)
C41 C26 C27 C28 -52.2(3)
C41 C26 C27 C32 80.1(3)
C42 O6 C28 C27 78.8(3)
C42 O6 C28 C29 -156.7(2)
